data_4336865
loop_
_publ_author_name
'Frederick G. Baddour'
'Stephanie R. Fiedler'
'Matthew P. Shores'
'Jeffrey W. Bacon'
'James A. Golen'
'Arnold L. Rheingold'
'Linda H. Doerrer'

_publ_section_title
;
 Pt...Pt vs Pt...S Contacts Between Pt-Containing Heterobimetallic Lantern
 Complexes
;
_journal_name_full 'Inorganic Chemistry'
_journal_page_first 13562
_journal_page_last 13575
_journal_paper_doi 10.1021/ic402075y
_journal_volume 52
_journal_year 2013
_chemical_formula_moiety 'C13 H18 N2 Ni O4 Pt S4'
_chemical_formula_sum 'C13 H18 N2 Ni O4 Pt S4'
_chemical_formula_weight 648.33
_chemical_name_systematic
; 
 ? 
;
_space_group_IT_number 2
_symmetry_cell_setting triclinic
_symmetry_space_group_name_Hall '-P 1'
_symmetry_space_group_name_H-M 'P -1'
_atom_sites_solution_hydrogens geom
_atom_sites_solution_primary direct
_atom_sites_solution_secondary difmap
_audit_creation_method SHELXL-97
_cell_angle_alpha 81.9640(10)
_cell_angle_beta 76.0040(10)
_cell_angle_gamma 73.1620(10)
_cell_formula_units_Z 2
_cell_length_a 8.8617(4)
_cell_length_b 10.6957(4)
_cell_length_c 11.0060(4)
_cell_measurement_reflns_used 9908
_cell_measurement_temperature 100(2)
_cell_measurement_theta_max 26.41
_cell_measurement_theta_min 2.46
_cell_volume 966.07(7)
_computing_cell_refinement 'Bruker SAINT'
_computing_data_collection 'Bruker APEX2'
_computing_data_reduction 'Bruker SAINT'
_computing_molecular_graphics 'Bruker SHELXTL'
_computing_publication_material 'Bruker SHELXTL'
_computing_structure_refinement 'SHELXL-97 (Sheldrick, 2008)'
_computing_structure_solution 'SHELXS-97 (Sheldrick, 2008)'
_diffrn_ambient_temperature 100(2)
_diffrn_measured_fraction_theta_full 0.994
_diffrn_measured_fraction_theta_max 0.986
_diffrn_measurement_device_type 'Bruker CMOS detector'
_diffrn_measurement_method '\f and \w scans'
_diffrn_radiation_monochromator 'doubly curved mirror'
_diffrn_radiation_source 'fine-focus sealed tube'
_diffrn_radiation_type MoK\a
_diffrn_radiation_wavelength 0.71073
_diffrn_reflns_av_R_equivalents 0.0225
_diffrn_reflns_av_sigmaI/netI 0.0227
_diffrn_reflns_limit_h_max 11
_diffrn_reflns_limit_h_min -11
_diffrn_reflns_limit_k_max 13
_diffrn_reflns_limit_k_min -12
_diffrn_reflns_limit_l_max 13
_diffrn_reflns_limit_l_min -13
_diffrn_reflns_number 13026
_diffrn_reflns_theta_full 25.00
_diffrn_reflns_theta_max 26.41
_diffrn_reflns_theta_min 2.66
_exptl_absorpt_coefficient_mu 8.659
_exptl_absorpt_correction_T_max 0.6714
_exptl_absorpt_correction_T_min 0.3566
_exptl_absorpt_correction_type multi-scan
_exptl_absorpt_process_details sadabs
_exptl_crystal_colour green
_exptl_crystal_density_diffrn 2.229
_exptl_crystal_description BLOCK
_exptl_crystal_F_000 624
_exptl_crystal_size_max 0.15
_exptl_crystal_size_mid 0.08
_exptl_crystal_size_min 0.05
_refine_diff_density_max 1.059
_refine_diff_density_min -0.440
_refine_diff_density_rms 0.100
_refine_ls_extinction_method none
_refine_ls_goodness_of_fit_ref 1.021
_refine_ls_hydrogen_treatment mixed
_refine_ls_matrix_type full
_refine_ls_number_parameters 236
_refine_ls_number_reflns 3911
_refine_ls_number_restraints 2
_refine_ls_restrained_S_all 1.021
_refine_ls_R_factor_all 0.0185
_refine_ls_R_factor_gt 0.0160
_refine_ls_shift/su_max 0.012
_refine_ls_shift/su_mean 0.000
_refine_ls_structure_factor_coef Fsqd
_refine_ls_weighting_details 'calc w=1/[\s^2^(Fo^2^)+(0.0199P)^2^+0.4574P] where P=(Fo^2^+2Fc^2^)/3'
_refine_ls_weighting_scheme calc
_refine_ls_wR_factor_gt 0.0365
_refine_ls_wR_factor_ref 0.0376
_reflns_number_gt 3675
_reflns_number_total 3911
_reflns_threshold_expression >2sigma(I)
_cod_data_source_file ic402075y_si_002_08.cif
_cod_data_source_block lhd335_Compound8_PtMSAc4
_cod_database_code 4336865

loop_
_symmetry_equiv_pos_as_xyz
'x, y, z'
'-x, -y, -z'

loop_
_atom_site_label
_atom_site_type_symbol
_atom_site_fract_x
_atom_site_fract_y
_atom_site_fract_z
_atom_site_U_iso_or_equiv
_atom_site_adp_type
_atom_site_occupancy
_atom_site_symmetry_multiplicity
_atom_site_calc_flag
_atom_site_refinement_flags
Pt1 Pt 0.583142(11) 0.148615(9) 0.888835(9) 0.00969(4) Uani 1 1 d .
Ni1 Ni 0.68483(4) 0.21676(3) 0.65432(3) 0.00912(7) Uani 1 1 d .
S1 S 0.32545(8) 0.27858(7) 0.87626(6) 0.01356(14) Uani 1 1 d .
S2 S 0.65151(8) 0.32446(7) 0.94294(6) 0.01404(14) Uani 1 1 d .
S3 S 0.83783(8) 0.01723(7) 0.90329(6) 0.01214(14) Uani 1 1 d .
S4 S 0.52286(8) -0.02850(7) 0.82952(6) 0.01269(14) Uani 1 1 d .
O1 O 0.4494(2) 0.27764(18) 0.63303(17) 0.0129(4) Uani 1 1 d .
O2 O 0.6699(2) 0.39914(18) 0.70172(17) 0.0138(4) Uani 1 1 d .
O3 O 0.9137(2) 0.15007(18) 0.68708(17) 0.0132(4) Uani 1 1 d .
O4 O 0.6932(2) 0.03559(18) 0.60866(17) 0.0133(4) Uani 1 1 d .
N1 N 0.7706(2) 0.2671(2) 0.4699(2) 0.0102(5) Uani 1 1 d .
N2 N 0.9517(3) 0.3523(3) 0.0897(2) 0.0206(6) Uani 1 1 d D
H2NB H 1.045(3) 0.304(3) 0.057(3) 0.025 Uiso 1 1 d D
H2NA H 0.880(3) 0.378(3) 0.047(3) 0.025 Uiso 1 1 d D
C1 C 0.3265(3) 0.3051(2) 0.7178(3) 0.0122(5) Uani 1 1 d .
C2 C 0.1652(3) 0.3648(3) 0.6830(3) 0.0171(6) Uani 1 1 d .
H2C H 0.1774 0.4260 0.6085 0.026 Uiso 1 1 calc R
H2B H 0.0894 0.4119 0.7530 0.026 Uiso 1 1 calc R
H2A H 0.1238 0.2954 0.6648 0.026 Uiso 1 1 calc R
C3 C 0.6785(3) 0.4239(3) 0.8058(3) 0.0133(6) Uani 1 1 d .
C4 C 0.7143(3) 0.5495(3) 0.8180(3) 0.0178(6) Uani 1 1 d .
H4A H 0.7887 0.5711 0.7417 0.027 Uiso 1 1 calc R
H4B H 0.7639 0.5396 0.8905 0.027 Uiso 1 1 calc R
H4C H 0.6138 0.6199 0.8298 0.027 Uiso 1 1 calc R
C5 C 0.9608(3) 0.0680(3) 0.7716(2) 0.0115(5) Uani 1 1 d .
C6 C 1.1386(3) 0.0106(3) 0.7615(3) 0.0168(6) Uani 1 1 d .
H6A H 1.1903 -0.0094 0.6745 0.025 Uiso 1 1 calc R
H6B H 1.1574 -0.0701 0.8167 0.025 Uiso 1 1 calc R
H6C H 1.1844 0.0736 0.7866 0.025 Uiso 1 1 calc R
C7 C 0.6148(3) -0.0395(3) 0.6735(3) 0.0127(6) Uani 1 1 d .
C8 C 0.5955(4) -0.1488(3) 0.6107(3) 0.0188(6) Uani 1 1 d .
H8A H 0.5443 -0.1119 0.5393 0.028 Uiso 1 1 calc R
H8B H 0.5279 -0.1973 0.6711 0.028 Uiso 1 1 calc R
H8C H 0.7018 -0.2082 0.5809 0.028 Uiso 1 1 calc R
C9 C 0.6744(3) 0.3419(3) 0.3949(2) 0.0111(5) Uani 1 1 d .
H9A H 0.5635 0.3766 0.4310 0.013 Uiso 1 1 calc R
C10 C 0.7279(3) 0.3708(3) 0.2687(3) 0.0126(5) Uani 1 1 d .
H10A H 0.6544 0.4227 0.2195 0.015 Uiso 1 1 calc R
C11 C 0.8918(3) 0.3232(3) 0.2132(2) 0.0130(6) Uani 1 1 d .
C12 C 0.9932(3) 0.2480(3) 0.2919(2) 0.0120(5) Uani 1 1 d .
H12A H 1.1056 0.2156 0.2595 0.014 Uiso 1 1 calc R
C13 C 0.9284(3) 0.2217(3) 0.4164(2) 0.0124(5) Uani 1 1 d .
H13A H 0.9985 0.1687 0.4676 0.015 Uiso 1 1 calc R

loop_
_atom_site_aniso_label
_atom_site_aniso_U_11
_atom_site_aniso_U_22
_atom_site_aniso_U_33
_atom_site_aniso_U_23
_atom_site_aniso_U_13
_atom_site_aniso_U_12
Pt1 0.00862(6) 0.01252(6) 0.00790(6) -0.00029(4) -0.00110(4) -0.00353(4)
Ni1 0.00770(16) 0.01190(17) 0.00799(17) -0.00056(13) -0.00158(13) -0.00315(13)
S1 0.0092(3) 0.0179(4) 0.0110(3) -0.0014(3) 0.0005(3) -0.0017(3)
S2 0.0179(3) 0.0155(3) 0.0105(3) -0.0024(3) -0.0035(3) -0.0062(3)
S3 0.0103(3) 0.0149(3) 0.0111(3) 0.0015(3) -0.0039(3) -0.0029(3)
S4 0.0121(3) 0.0147(3) 0.0132(3) 0.0002(3) -0.0030(3) -0.0069(3)
O1 0.0082(9) 0.0173(10) 0.0126(10) -0.0009(8) -0.0026(8) -0.0025(8)
O2 0.0158(10) 0.0136(10) 0.0122(10) -0.0024(8) -0.0043(8) -0.0027(8)
O3 0.0093(9) 0.0201(10) 0.0114(10) 0.0014(8) -0.0042(7) -0.0053(8)
O4 0.0156(9) 0.0123(10) 0.0119(10) -0.0007(8) -0.0010(8) -0.0050(8)
N1 0.0093(11) 0.0111(11) 0.0113(11) -0.0019(9) -0.0024(9) -0.0039(9)
N2 0.0120(12) 0.0361(16) 0.0097(13) 0.0022(11) -0.0027(10) -0.0017(11)
C1 0.0134(13) 0.0083(13) 0.0164(14) -0.0015(11) -0.0033(11) -0.0047(11)
C2 0.0105(13) 0.0178(15) 0.0227(16) -0.0015(12) -0.0054(12) -0.0017(11)
C3 0.0064(12) 0.0147(14) 0.0183(15) -0.0024(11) -0.0024(11) -0.0018(10)
C4 0.0179(14) 0.0154(15) 0.0211(15) -0.0021(12) -0.0047(12) -0.0051(12)
C5 0.0142(13) 0.0110(13) 0.0122(13) -0.0039(11) -0.0032(11) -0.0058(11)
C6 0.0100(13) 0.0191(15) 0.0219(15) -0.0007(12) -0.0048(11) -0.0041(11)
C7 0.0106(13) 0.0112(13) 0.0163(14) 0.0022(11) -0.0083(11) -0.0001(11)
C8 0.0243(15) 0.0140(14) 0.0211(16) -0.0006(12) -0.0105(13) -0.0056(12)
C9 0.0063(12) 0.0136(14) 0.0140(14) -0.0029(11) -0.0009(10) -0.0037(10)
C10 0.0123(13) 0.0127(14) 0.0137(14) 0.0017(11) -0.0062(11) -0.0033(11)
C11 0.0138(13) 0.0131(14) 0.0142(14) -0.0020(11) -0.0028(11) -0.0065(11)
C12 0.0071(12) 0.0153(14) 0.0133(14) -0.0045(11) -0.0010(10) -0.0022(10)
C13 0.0107(13) 0.0139(14) 0.0130(14) -0.0005(11) -0.0050(11) -0.0021(11)

loop_
_atom_type_symbol
_atom_type_description
_atom_type_scat_dispersion_real
_atom_type_scat_dispersion_imag
_atom_type_scat_source
C C 0.0033 0.0016 'International Tables Vol C Tables 4.2.6.8 and 6.1.1.4'
H H 0.0000 0.0000 'International Tables Vol C Tables 4.2.6.8 and 6.1.1.4'
N N 0.0061 0.0033 'International Tables Vol C Tables 4.2.6.8 and 6.1.1.4'
O O 0.0106 0.0060 'International Tables Vol C Tables 4.2.6.8 and 6.1.1.4'
S S 0.1246 0.1234 'International Tables Vol C Tables 4.2.6.8 and 6.1.1.4'
Ni Ni 0.3393 1.1124 'International Tables Vol C Tables 4.2.6.8 and 6.1.1.4'
Pt Pt -1.7033 8.3905 'International Tables Vol C Tables 4.2.6.8 and 6.1.1.4'

loop_
_geom_angle_atom_site_label_1
_geom_angle_atom_site_label_2
_geom_angle_atom_site_label_3
_geom_angle
S3 Pt1 S4 89.57(2)
S3 Pt1 S2 89.20(2)
S4 Pt1 S2 178.05(2)
S3 Pt1 S1 179.19(2)
S4 Pt1 S1 89.97(2)
S2 Pt1 S1 91.29(2)
S3 Pt1 Ni1 91.356(18)
S4 Pt1 Ni1 89.774(18)
S2 Pt1 Ni1 88.744(18)
S1 Pt1 Ni1 89.308(18)
N1 Ni1 O2 90.75(8)
N1 Ni1 O4 89.97(8)
O2 Ni1 O4 178.45(7)
N1 Ni1 O3 91.58(8)
O2 Ni1 O3 90.11(7)
O4 Ni1 O3 91.23(7)
N1 Ni1 O1 92.21(8)
O2 Ni1 O1 90.69(7)
O4 Ni1 O1 87.91(7)
O3 Ni1 O1 176.11(7)
N1 Ni1 Pt1 178.51(6)
O2 Ni1 Pt1 89.81(5)
O4 Ni1 Pt1 89.50(5)
O3 Ni1 Pt1 87.04(5)
O1 Ni1 Pt1 89.16(5)
C1 S1 Pt1 105.14(9)
C3 S2 Pt1 105.41(9)
C5 S3 Pt1 103.45(9)
C7 S4 Pt1 105.07(9)
C1 O1 Ni1 126.70(17)
C3 O2 Ni1 124.72(17)
C5 O3 Ni1 127.68(17)
C7 O4 Ni1 125.39(17)
C9 N1 C13 116.7(2)
C9 N1 Ni1 122.57(17)
C13 N1 Ni1 120.64(17)
C11 N2 H2NB 117(2)
C11 N2 H2NA 113(2)
H2NB N2 H2NA 119(3)
O1 C1 C2 119.1(2)
O1 C1 S1 124.5(2)
C2 C1 S1 116.3(2)
C1 C2 H2C 109.5
C1 C2 H2B 109.5
H2C C2 H2B 109.5
C1 C2 H2A 109.5
H2C C2 H2A 109.5
H2B C2 H2A 109.5
O2 C3 C4 119.0(2)
O2 C3 S2 125.3(2)
C4 C3 S2 115.7(2)
C3 C4 H4A 109.5
C3 C4 H4B 109.5
H4A C4 H4B 109.5
C3 C4 H4C 109.5
H4A C4 H4C 109.5
H4B C4 H4C 109.5
O3 C5 C6 118.6(2)
O3 C5 S3 125.2(2)
C6 C5 S3 116.2(2)
C5 C6 H6A 109.5
C5 C6 H6B 109.5
H6A C6 H6B 109.5
C5 C6 H6C 109.5
H6A C6 H6C 109.5
H6B C6 H6C 109.5
O4 C7 C8 118.1(2)
O4 C7 S4 125.7(2)
C8 C7 S4 116.2(2)
C7 C8 H8A 109.5
C7 C8 H8B 109.5
H8A C8 H8B 109.5
C7 C8 H8C 109.5
H8A C8 H8C 109.5
H8B C8 H8C 109.5
N1 C9 C10 123.6(2)
N1 C9 H9A 118.2
C10 C9 H9A 118.2
C9 C10 C11 119.5(2)
C9 C10 H10A 120.2
C11 C10 H10A 120.2
N2 C11 C10 121.9(2)
N2 C11 C12 121.1(2)
C10 C11 C12 117.0(2)
C13 C12 C11 119.4(2)
C13 C12 H12A 120.3
C11 C12 H12A 120.3
N1 C13 C12 123.7(2)
N1 C13 H13A 118.1
C12 C13 H13A 118.1

loop_
_geom_bond_atom_site_label_1
_geom_bond_atom_site_label_2
_geom_bond_distance
Pt1 S3 2.3168(7)
Pt1 S4 2.3240(7)
Pt1 S2 2.3252(7)
Pt1 S1 2.3294(7)
Pt1 Ni1 2.5951(3)
Ni1 N1 2.043(2)
Ni1 O2 2.0485(18)
Ni1 O4 2.0455(18)
Ni1 O3 2.0481(17)
Ni1 O1 2.0584(17)
S1 C1 1.725(3)
S2 C3 1.729(3)
S3 C5 1.715(3)
S4 C7 1.718(3)
O1 C1 1.243(3)
O2 C3 1.236(3)
O3 C5 1.248(3)
O4 C7 1.249(3)
N1 C9 1.344(3)
N1 C13 1.351(3)
N2 C11 1.362(3)
N2 H2NB 0.859(18)
N2 H2NA 0.843(18)
C1 C2 1.505(4)
C2 H2C 0.9800
C2 H2B 0.9800
C2 H2A 0.9800
C3 C4 1.497(4)
C4 H4A 0.9800
C4 H4B 0.9800
C4 H4C 0.9800
C5 C6 1.499(4)
C6 H6A 0.9800
C6 H6B 0.9800
C6 H6C 0.9800
C7 C8 1.507(4)
C8 H8A 0.9800
C8 H8B 0.9800
C8 H8C 0.9800
C9 C10 1.377(4)
C9 H9A 0.9500
C10 C11 1.404(4)
C10 H10A 0.9500
C11 C12 1.403(4)
C12 C13 1.375(4)
C12 H12A 0.9500
C13 H13A 0.9500

loop_
_geom_hbond_atom_site_label_D
_geom_hbond_atom_site_label_H
_geom_hbond_atom_site_label_A
_geom_hbond_distance_DH
_geom_hbond_distance_HA
_geom_hbond_distance_DA
_geom_hbond_angle_DHA
_geom_hbond_site_symmetry_A
N2 H2NB S1 0.859(18) 2.75(2) 3.515(3) 149(3) 1_654
N2 H2NA S2 0.843(18) 2.78(2) 3.528(3) 149(3) 1_554

loop_
_geom_torsion_atom_site_label_1
_geom_torsion_atom_site_label_2
_geom_torsion_atom_site_label_3
_geom_torsion_atom_site_label_4
_geom_torsion
S3 Pt1 Ni1 N1 5(2)
S4 Pt1 Ni1 N1 -85(2)
S2 Pt1 Ni1 N1 94(2)
S1 Pt1 Ni1 N1 -175(2)
S3 Pt1 Ni1 O2 -107.27(5)
S4 Pt1 Ni1 O2 163.17(5)
S2 Pt1 Ni1 O2 -18.10(5)
S1 Pt1 Ni1 O2 73.21(5)
S3 Pt1 Ni1 O4 74.12(5)
S4 Pt1 Ni1 O4 -15.44(5)
S2 Pt1 Ni1 O4 163.29(5)
S1 Pt1 Ni1 O4 -105.41(5)
S3 Pt1 Ni1 O3 -17.14(6)
S4 Pt1 Ni1 O3 -106.70(6)
S2 Pt1 Ni1 O3 72.03(6)
S1 Pt1 Ni1 O3 163.33(6)
S3 Pt1 Ni1 O1 162.04(6)
S4 Pt1 Ni1 O1 72.48(5)
S2 Pt1 Ni1 O1 -108.79(5)
S1 Pt1 Ni1 O1 -17.49(6)
S3 Pt1 S1 C1 -126.7(17)
S4 Pt1 S1 C1 -71.84(9)
S2 Pt1 S1 C1 106.67(9)
Ni1 Pt1 S1 C1 17.94(9)
S3 Pt1 S2 C3 106.66(9)
S4 Pt1 S2 C3 55.9(7)
S1 Pt1 S2 C3 -73.99(9)
Ni1 Pt1 S2 C3 15.28(9)
S4 Pt1 S3 C5 105.02(9)
S2 Pt1 S3 C5 -73.47(9)
S1 Pt1 S3 C5 159.9(17)
Ni1 Pt1 S3 C5 15.25(9)
S3 Pt1 S4 C7 -78.85(9)
S2 Pt1 S4 C7 -28.1(7)
S1 Pt1 S4 C7 101.82(9)
Ni1 Pt1 S4 C7 12.51(9)
N1 Ni1 O1 C1 -160.6(2)
O2 Ni1 O1 C1 -69.8(2)
O4 Ni1 O1 C1 109.5(2)
O3 Ni1 O1 C1 32.2(12)
Pt1 Ni1 O1 C1 20.0(2)
N1 Ni1 O2 C3 -153.2(2)
O4 Ni1 O2 C3 89(3)
O3 Ni1 O2 C3 -61.6(2)
O1 Ni1 O2 C3 114.6(2)
Pt1 Ni1 O2 C3 25.4(2)
N1 Ni1 O3 C5 -156.0(2)
O2 Ni1 O3 C5 113.2(2)
O4 Ni1 O3 C5 -66.0(2)
O1 Ni1 O3 C5 11.2(12)
Pt1 Ni1 O3 C5 23.4(2)
N1 Ni1 O4 C7 -158.9(2)
O2 Ni1 O4 C7 -41(3)
O3 Ni1 O4 C7 109.5(2)
O1 Ni1 O4 C7 -66.7(2)
Pt1 Ni1 O4 C7 22.5(2)
O2 Ni1 N1 C9 -77.5(2)
O4 Ni1 N1 C9 101.1(2)
O3 Ni1 N1 C9 -167.63(19)
O1 Ni1 N1 C9 13.2(2)
Pt1 Ni1 N1 C9 170(2)
O2 Ni1 N1 C13 104.90(19)
O4 Ni1 N1 C13 -76.47(19)
O3 Ni1 N1 C13 14.8(2)
O1 Ni1 N1 C13 -164.38(19)
Pt1 Ni1 N1 C13 -7(2)
Ni1 O1 C1 C2 172.05(17)
Ni1 O1 C1 S1 -8.4(3)
Pt1 S1 C1 O1 -10.9(2)
Pt1 S1 C1 C2 168.60(17)
Ni1 O2 C3 C4 162.20(18)
Ni1 O2 C3 S2 -18.0(3)
Pt1 S2 C3 O2 -3.2(3)
Pt1 S2 C3 C4 176.53(17)
Ni1 O3 C5 C6 166.22(18)
Ni1 O3 C5 S3 -15.7(3)
Pt1 S3 C5 O3 -4.8(2)
Pt1 S3 C5 C6 173.35(18)
Ni1 O4 C7 C8 161.87(18)
Ni1 O4 C7 S4 -17.1(3)
Pt1 S4 C7 O4 -1.4(3)
Pt1 S4 C7 C8 179.59(18)
C13 N1 C9 C10 1.6(4)
Ni1 N1 C9 C10 -176.1(2)
N1 C9 C10 C11 -1.3(4)
C9 C10 C11 N2 -177.9(3)
C9 C10 C11 C12 -0.4(4)
N2 C11 C12 C13 179.4(3)
C10 C11 C12 C13 1.8(4)
C9 N1 C13 C12 0.0(4)
Ni1 N1 C13 C12 177.7(2)
C11 C12 C13 N1 -1.7(4)
